data_4344080
loop_
_publ_author_name
'Zhang, Bo'
'Feng, Mei-Ling'
'Cui, Hong-Hua'
'Du, Cheng-Feng'
'Qi, Xing-Hui'
'Shen, Nan-Nan'
'Huang, Xiao-Ying'

_publ_section_title
;
 Syntheses, Crystal Structures, Ion-Exchange, and Photocatalytic
 Properties of Two Amine-Directed Ge-Sb-S Compounds.
;
_journal_issue 17
_journal_name_full 'Inorganic chemistry'
_journal_page_first 8474
_journal_page_last 8481
_journal_paper_doi 10.1021/acs.inorgchem.5b01181
_journal_volume 54
_journal_year 2015
_chemical_formula_moiety '3(C6 H16 N),Ge3Sb5S15,0.5(C2H5OH)'
_chemical_formula_sum 'C19 H51 Ge3 N3 O0.5 S15 Sb5'
_chemical_formula_weight 1637.05
_chemical_name_systematic
; 
 ? 
;
_space_group_IT_number 2
_symmetry_cell_setting triclinic
_symmetry_space_group_name_Hall '-P 1'
_symmetry_space_group_name_H-M 'P -1'
_atom_sites_solution_hydrogens geom
_atom_sites_solution_primary direct
_atom_sites_solution_secondary difmap
_audit_creation_method SHELXL-97
_cell_angle_alpha 79.868(2)
_cell_angle_beta 75.010(2)
_cell_angle_gamma 81.094(2)
_cell_formula_units_Z 2
_cell_length_a 9.7628(3)
_cell_length_b 15.7590(4)
_cell_length_c 17.0313(4)
_cell_measurement_reflns_used 12323
_cell_measurement_temperature 100(2)
_cell_measurement_theta_max 73.9380
_cell_measurement_theta_min 4.1920
_cell_volume 2475.14(12)
_computing_cell_refinement
;
CrysAlisPro, Agilent Technologies,
Version 1.171.37.35 (release 13-08-2014 CrysAlis171 .NET)
(compiled Aug 13 2014,18:06:01)
;
_computing_data_collection
;
CrysAlisPro, Agilent Technologies,
Version 1.171.37.35 (release 13-08-2014 CrysAlis171 .NET)
(compiled Aug 13 2014,18:06:01)
;
_computing_data_reduction
;
CrysAlisPro, Agilent Technologies,
Version 1.171.37.35 (release 13-08-2014 CrysAlis171 .NET)
(compiled Aug 13 2014,18:06:01)
;
_computing_molecular_graphics 'DIAMOND. Version 3.2. Crystal Impact'
_computing_publication_material 'Windows Word 2010'
_computing_structure_refinement 'SHELXL-97 (Sheldrick, 1997)'
_computing_structure_solution 'SHELXS-97 (Sheldrick, 1990)'
_diffrn_ambient_temperature 100(2)
_diffrn_detector_area_resol_mean 10.3503
_diffrn_measured_fraction_theta_full 0.973
_diffrn_measured_fraction_theta_max 0.973
_diffrn_measurement_device_type 'SuperNova (Cu) X-ray Source'
_diffrn_measurement_method '\w scans'
_diffrn_radiation_monochromator graphite
_diffrn_radiation_source 'fine-focus sealed tube'
_diffrn_radiation_type CuK\a
_diffrn_radiation_wavelength 1.54178
_diffrn_reflns_av_R_equivalents 0.0309
_diffrn_reflns_av_sigmaI/netI 0.0343
_diffrn_reflns_limit_h_max 12
_diffrn_reflns_limit_h_min -10
_diffrn_reflns_limit_k_max 19
_diffrn_reflns_limit_k_min -10
_diffrn_reflns_limit_l_max 21
_diffrn_reflns_limit_l_min -20
_diffrn_reflns_number 23608
_diffrn_reflns_theta_full 74.64
_diffrn_reflns_theta_max 74.64
_diffrn_reflns_theta_min 3.66
_diffrn_standards_number 23993
_exptl_absorpt_coefficient_mu 29.415
_exptl_absorpt_correction_T_max 1.00000
_exptl_absorpt_correction_T_min 0.30455
_exptl_absorpt_correction_type multi-scan
_exptl_absorpt_process_details
;
CrysAlisPro, Agilent Technologies,
Version 1.171.37.35 (release 13-08-2014 CrysAlis171 .NET)
(compiled Aug 13 2014,18:06:01)
Empirical absorption correction using spherical harmonics,
 implemented in SCALE3 ABSPACK scaling algorithm.
;
_exptl_crystal_colour yellow
_exptl_crystal_density_diffrn 2.197
_exptl_crystal_density_method 'not measured'
_exptl_crystal_description sheet
_exptl_crystal_F_000 1562
_exptl_crystal_size_max 0.10
_exptl_crystal_size_mid 0.04
_exptl_crystal_size_min 0.01
_refine_diff_density_max 1.651
_refine_diff_density_min -1.219
_refine_diff_density_rms 0.163
_refine_ls_extinction_method none
_refine_ls_goodness_of_fit_ref 1.013
_refine_ls_hydrogen_treatment mixed
_refine_ls_matrix_type full
_refine_ls_number_parameters 524
_refine_ls_number_reflns 9868
_refine_ls_number_restraints 666
_refine_ls_restrained_S_all 1.000
_refine_ls_R_factor_all 0.0346
_refine_ls_R_factor_gt 0.0299
_refine_ls_shift/su_max 0.002
_refine_ls_shift/su_mean 0.000
_refine_ls_structure_factor_coef Fsqd
_refine_ls_weighting_details 'calc w=1/[\s^2^(Fo^2^)+(0.0450P)^2^+4.0000P] where P=(Fo^2^+2Fc^2^)/3'
_refine_ls_weighting_scheme calc
_refine_ls_wR_factor_gt 0.0746
_refine_ls_wR_factor_ref 0.0782
_reflns_number_gt 8882
_reflns_number_total 9868
_reflns_threshold_expression >2sigma(I)
_cod_data_source_file ic5b01181_si_002.cif
_cod_data_source_block Compound-2
_cod_depositor_comments 'Adding full bibliography for 4344079--4344080.cif.'
_cod_original_cell_volume 2475.16(11)
_cod_original_sg_symbol_H-M P-1
_cod_original_formula_sum 'C19 H51 Ge3 N3 O0.50 S15 Sb5'
_cod_database_code 4344080

loop_
_symmetry_equiv_pos_as_xyz
'x, y, z'
'-x, -y, -z'

loop_
_atom_site_label
_atom_site_type_symbol
_atom_site_fract_x
_atom_site_fract_y
_atom_site_fract_z
_atom_site_U_iso_or_equiv
_atom_site_adp_type
_atom_site_occupancy
_atom_site_symmetry_multiplicity
_atom_site_calc_flag
_atom_site_refinement_flags
_atom_site_disorder_assembly
_atom_site_disorder_group
Sb1 Sb 0.96732(3) 0.327103(15) 0.530822(16) 0.01139(6) Uani 1 1 d . . .
Sb2 Sb 1.00391(3) 0.542579(15) 0.310127(16) 0.01032(6) Uani 1 1 d . . .
Sb3 Sb 0.95963(3) 0.435196(16) 0.124701(16) 0.01251(7) Uani 1 1 d . . .
Sb4 Sb 1.00299(3) 0.100143(16) 0.421155(17) 0.01495(7) Uani 1 1 d . . .
Sb5 Sb 0.93618(3) 0.110404(16) 0.673689(17) 0.01752(7) Uani 1 1 d . . .
Ge1 Ge 0.93869(5) 0.32460(3) 0.32667(3) 0.01209(10) Uani 1 1 d . . .
Ge2 Ge 1.13872(5) 0.62477(3) 0.02910(3) 0.01222(10) Uani 1 1 d . . .
Ge3 Ge 1.03913(6) 0.74170(3) 0.19880(3) 0.01289(10) Uani 1 1 d . . .
S1 S 1.11149(11) 0.33491(6) 0.38645(6) 0.01351(19) Uani 1 1 d . . .
S2 S 0.80654(11) 0.45243(6) 0.31891(6) 0.01370(19) Uani 1 1 d . . .
S3 S 1.05498(13) 0.29930(7) 0.20051(7) 0.0204(2) Uani 1 1 d . . .
S4 S 0.79960(13) 0.22759(7) 0.39306(9) 0.0272(3) Uani 1 1 d . . .
S5 S 1.10544(12) 0.18645(6) 0.56181(7) 0.0160(2) Uani 1 1 d . . .
S6 S 1.12939(11) 0.41672(6) 0.55587(6) 0.01384(19) Uani 1 1 d . . .
S7 S 0.87339(11) 0.65146(6) 0.22330(6) 0.0149(2) Uani 1 1 d . . .
S8 S 1.19491(12) 0.51059(6) 0.11403(7) 0.0156(2) Uani 1 1 d . . .
S9 S 0.83281(12) 0.05496(6) 0.54589(7) 0.0171(2) Uani 1 1 d . . .
S10 S 0.91137(17) 0.02824(7) 0.32936(8) 0.0272(3) Uani 1 1 d . . .
S11 S 1.15678(12) 0.75026(6) 0.06638(6) 0.0164(2) Uani 1 1 d . . .
S12 S 1.27089(12) 0.63139(6) -0.09687(6) 0.0162(2) Uani 1 1 d . . .
S13 S 0.92308(11) 0.61727(6) 0.00920(6) 0.01319(19) Uani 1 1 d . . .
S14 S 0.93713(16) 0.87432(6) 0.21530(7) 0.0262(3) Uani 1 1 d . . .
S15 S 1.17743(12) 0.69203(6) 0.28226(6) 0.0150(2) Uani 1 1 d . . .
N1 N 0.4979(5) 0.5379(3) 0.1494(3) 0.0274(9) Uani 1 1 d . . .
H1A H 0.4147 0.5314 0.1363 0.033 Uiso 1 1 calc R . .
H1B H 0.5695 0.5006 0.1224 0.033 Uiso 1 1 calc R . .
C1 C 0.5319(6) 0.6289(3) 0.1187(4) 0.0303(12) Uani 1 1 d D . .
H1C H 0.6204 0.6368 0.1334 0.036 Uiso 1 1 calc R . .
H1D H 0.4536 0.6696 0.1458 0.036 Uiso 1 1 calc R . .
C2 C 0.5516(6) 0.6499(4) 0.0263(4) 0.0353(13) Uani 1 1 d . . .
H2A H 0.4645 0.6404 0.0112 0.042 Uiso 1 1 calc R . .
H2B H 0.6324 0.6108 -0.0011 0.042 Uiso 1 1 calc R . .
C3 C 0.5811(8) 0.7441(4) -0.0029(6) 0.058(2) Uani 1 1 d . . .
H3A H 0.5973 0.7560 -0.0628 0.087 Uiso 1 1 calc R . .
H3B H 0.6660 0.7539 0.0133 0.087 Uiso 1 1 calc R . .
H3C H 0.4988 0.7828 0.0220 0.087 Uiso 1 1 calc R . .
C4 C 0.4811(6) 0.5122(4) 0.2397(4) 0.0375(14) Uani 1 1 d D . .
H4A H 0.4049 0.5525 0.2691 0.045 Uiso 1 1 calc R . .
H4B H 0.5712 0.5175 0.2540 0.045 Uiso 1 1 calc R . .
C5 C 0.4442(7) 0.4206(4) 0.2684(4) 0.0435(15) Uani 1 1 d . . .
H5A H 0.5162 0.3807 0.2358 0.052 Uiso 1 1 calc R . .
H5B H 0.3503 0.4164 0.2582 0.052 Uiso 1 1 calc R . .
C6 C 0.4388(8) 0.3918(7) 0.3600(5) 0.068(3) Uani 1 1 d . . .
H6A H 0.4074 0.3339 0.3767 0.102 Uiso 1 1 calc R . .
H6B H 0.3716 0.4330 0.3922 0.102 Uiso 1 1 calc R . .
H6C H 0.5341 0.3904 0.3694 0.102 Uiso 1 1 calc R . .
C7 C 0.9098(8) 0.1036(4) 0.1119(4) 0.0472(19) Uani 1 1 d D A .
H7A H 0.9069 0.0416 0.1354 0.057 Uiso 1 1 calc R . .
H7B H 0.8726 0.1134 0.0619 0.057 Uiso 1 1 calc R . .
C8 C 1.0590(9) 0.1234(4) 0.0895(4) 0.0459(18) Uani 1 1 d . . .
H8A H 1.0976 0.1127 0.1392 0.055 Uiso 1 1 calc R . .
H8B H 1.0627 0.1854 0.0662 0.055 Uiso 1 1 calc R . .
C9 C 1.1505(14) 0.0662(5) 0.0260(5) 0.079(4) Uani 1 1 d . . .
H9A H 1.2475 0.0831 0.0081 0.119 Uiso 1 1 calc R . .
H9B H 1.1082 0.0740 -0.0214 0.119 Uiso 1 1 calc R . .
H9C H 1.1539 0.0052 0.0510 0.119 Uiso 1 1 calc R . .
N2 N 0.8129(6) 0.1603(3) 0.1750(4) 0.0429(14) Uani 1 1 d D . .
H2C H 0.8449 0.1506 0.2224 0.052 Uiso 0.701(13) 1 calc PR A 1
H2D H 0.8147 0.2181 0.1539 0.052 Uiso 0.701(13) 1 calc PR A 1
H2E H 0.8581 0.1622 0.2144 0.052 Uiso 0.299(13) 1 d PR A 2
H2F H 0.7977 0.2148 0.1496 0.052 Uiso 0.299(13) 1 d PR A 2
C10 C 0.6634(8) 0.1367(6) 0.1933(7) 0.064(3) Uani 0.701(13) 1 d PDU A 1
H10A H 0.6263 0.1537 0.1432 0.077 Uiso 0.701(13) 1 calc PR A 1
H10B H 0.6651 0.0730 0.2082 0.077 Uiso 0.701(13) 1 calc PR A 1
C11 C 0.5668(10) 0.1791(6) 0.2605(6) 0.052(3) Uani 0.701(13) 1 d PDU A 1
H11A H 0.5658 0.2429 0.2462 0.063 Uiso 0.701(13) 1 calc PR A 1
H11B H 0.6021 0.1611 0.3111 0.063 Uiso 0.701(13) 1 calc PR A 1
C12 C 0.4172(10) 0.1556(8) 0.2761(10) 0.058(3) Uani 0.701(13) 1 d PDU A 1
H12A H 0.3531 0.1891 0.3171 0.088 Uiso 0.701(13) 1 calc PR A 1
H12B H 0.4162 0.0935 0.2964 0.088 Uiso 0.701(13) 1 calc PR A 1
H12C H 0.3852 0.1689 0.2248 0.088 Uiso 0.701(13) 1 calc PR A 1
C10B C 0.6738(12) 0.1266(14) 0.2135(13) 0.074(6) Uani 0.299(13) 1 d PDU A 2
H10C H 0.6523 0.1320 0.2727 0.089 Uiso 0.299(13) 1 calc PR A 2
H10D H 0.6883 0.0637 0.2097 0.089 Uiso 0.299(13) 1 calc PR A 2
C11B C 0.543(2) 0.1634(13) 0.1843(16) 0.049(5) Uani 0.299(13) 1 d PDU A 2
H11C H 0.5504 0.1398 0.1330 0.058 Uiso 0.299(13) 1 calc PR A 2
H11D H 0.5471 0.2267 0.1689 0.058 Uiso 0.299(13) 1 calc PR A 2
C12B C 0.396(2) 0.152(2) 0.2364(19) 0.055(6) Uani 0.299(13) 1 d PDU A 2
H12D H 0.3354 0.1408 0.2023 0.082 Uiso 0.299(13) 1 calc PR A 2
H12E H 0.3550 0.2049 0.2608 0.082 Uiso 0.299(13) 1 calc PR A 2
H12F H 0.4010 0.1028 0.2800 0.082 Uiso 0.299(13) 1 calc PR A 2
N3 N 0.5990(14) 0.8050(11) 0.3337(9) 0.065(3) Uani 0.50 1 d PDU B 1
H3D H 0.6682 0.7653 0.3085 0.078 Uiso 0.50 1 calc PR B 1
H3E H 0.6431 0.8519 0.3357 0.078 Uiso 0.50 1 calc PR B 1
C13 C 0.5400(19) 0.7652(9) 0.4192(9) 0.065(3) Uani 0.50 1 d PDU B 1
H13A H 0.6187 0.7307 0.4416 0.078 Uiso 0.50 1 calc PR B 1
H13B H 0.4985 0.8119 0.4534 0.078 Uiso 0.50 1 calc PR B 1
C14 C 0.4289(12) 0.7085(8) 0.4252(11) 0.051(3) Uani 0.50 1 d PDU B 1
H14A H 0.3589 0.7105 0.4787 0.062 Uiso 0.50 1 calc PR B 1
H14B H 0.3774 0.7312 0.3814 0.062 Uiso 0.50 1 calc PR B 1
C15 C 0.4881(17) 0.6172(8) 0.4175(13) 0.058(4) Uani 0.50 1 d PDU B 1
H15A H 0.4111 0.5834 0.4187 0.087 Uiso 0.50 1 calc PR B 1
H15B H 0.5326 0.5928 0.4632 0.087 Uiso 0.50 1 calc PR B 1
H15C H 0.5598 0.6149 0.3654 0.087 Uiso 0.50 1 calc PR B 1
C16 C 0.4950(17) 0.8347(12) 0.2814(8) 0.064(3) Uani 0.50 1 d PDU B 1
H16A H 0.4109 0.8689 0.3122 0.076 Uiso 0.50 1 calc PR B 1
H16B H 0.4620 0.7835 0.2688 0.076 Uiso 0.50 1 calc PR B 1
C17 C 0.5580(17) 0.8892(12) 0.2024(10) 0.072(4) Uani 0.50 1 d PDU B 1
H17A H 0.5968 0.9386 0.2145 0.087 Uiso 0.50 1 calc PR B 1
H17B H 0.6374 0.8539 0.1692 0.087 Uiso 0.50 1 calc PR B 1
C18 C 0.447(3) 0.9226(17) 0.1549(12) 0.084(6) Uani 0.50 1 d PDU B 1
H18A H 0.4862 0.9629 0.1065 0.125 Uiso 0.50 1 calc PR B 1
H18B H 0.3641 0.9528 0.1897 0.125 Uiso 0.50 1 calc PR B 1
H18C H 0.4164 0.8738 0.1374 0.125 Uiso 0.50 1 calc PR B 1
O1 O 0.6134(13) 0.9575(9) 0.3861(8) 0.073(3) Uani 0.50 1 d PDU C 1
H1E H 0.6497 0.9061 0.3821 0.109 Uiso 0.50 1 calc PR C 1
C19 C 0.546(2) 0.9645(19) 0.4673(11) 0.089(5) Uani 0.50 1 d PDU . 1
H19A H 0.6115 0.9535 0.5023 0.107 Uiso 0.50 1 d PR . 1
H19B H 0.4673 0.9305 0.4881 0.107 Uiso 0.50 1 d PR . 1
C20 C 0.493(2) 1.0461(18) 0.4667(16) 0.092(6) Uani 0.50 1 d PU . 1
H20A H 0.4392 1.0739 0.5129 0.137 Uiso 0.50 1 d PR . 1
H20B H 0.5777 1.0737 0.4415 0.137 Uiso 0.50 1 d PR . 1
H20C H 0.4357 1.0510 0.4275 0.137 Uiso 0.50 1 d PR . 1
N3B N 0.6404(12) 0.7730(9) 0.3421(7) 0.049(3) Uani 0.50 1 d PDU D 2
H3BA H 0.7150 0.7305 0.3291 0.059 Uiso 0.50 1 calc PR D 2
H3BB H 0.6768 0.8183 0.3543 0.059 Uiso 0.50 1 calc PR D 2
C13B C 0.5367(19) 0.7378(9) 0.4164(8) 0.060(3) Uani 0.50 1 d PDU D 2
H13C H 0.4519 0.7803 0.4318 0.072 Uiso 0.50 1 calc PR D 2
H13D H 0.5808 0.7185 0.4638 0.072 Uiso 0.50 1 calc PR D 2
C14B C 0.5006(17) 0.6626(9) 0.3853(8) 0.054(3) Uani 0.50 1 d PDU D 2
H14C H 0.4240 0.6827 0.3556 0.065 Uiso 0.50 1 calc PR D 2
H14D H 0.5856 0.6384 0.3464 0.065 Uiso 0.50 1 calc PR D 2
C15B C 0.4523(16) 0.5940(9) 0.4553(10) 0.050(4) Uani 0.50 1 d PDU D 2
H15D H 0.4109 0.5509 0.4362 0.075 Uiso 0.50 1 calc PR D 2
H15E H 0.3801 0.6204 0.4986 0.075 Uiso 0.50 1 calc PR D 2
H15F H 0.5340 0.5655 0.4772 0.075 Uiso 0.50 1 calc PR D 2
C16B C 0.5803(16) 0.8046(8) 0.2682(8) 0.058(3) Uani 0.50 1 d PDU D 2
H16C H 0.5108 0.7657 0.2668 0.069 Uiso 0.50 1 calc PR D 2
H16D H 0.6584 0.8020 0.2180 0.069 Uiso 0.50 1 calc PR D 2
C17B C 0.5077(18) 0.8959(9) 0.2683(10) 0.062(3) Uani 0.50 1 d PDU D 2
H17C H 0.4264 0.8986 0.3169 0.074 Uiso 0.50 1 calc PR D 2
H17D H 0.5757 0.9350 0.2714 0.074 Uiso 0.50 1 calc PR D 2
C18B C 0.455(3) 0.9248(14) 0.1914(11) 0.080(6) Uani 0.50 1 d PDU D 2
H18D H 0.4153 0.9860 0.1895 0.119 Uiso 0.50 1 calc PR D 2
H18E H 0.3810 0.8895 0.1912 0.119 Uiso 0.50 1 calc PR D 2
H18F H 0.5347 0.9178 0.1434 0.119 Uiso 0.50 1 calc PR D 2

loop_
_atom_site_aniso_label
_atom_site_aniso_U_11
_atom_site_aniso_U_22
_atom_site_aniso_U_33
_atom_site_aniso_U_23
_atom_site_aniso_U_13
_atom_site_aniso_U_12
Sb1 0.01497(13) 0.00980(12) 0.00967(13) 0.00095(9) -0.00408(10) -0.00296(9)
Sb2 0.01553(13) 0.00525(11) 0.00973(13) 0.00083(8) -0.00367(9) -0.00083(9)
Sb3 0.01901(14) 0.00985(12) 0.00847(13) -0.00015(9) -0.00520(10) 0.00095(9)
Sb4 0.02528(15) 0.00749(11) 0.01234(14) 0.00152(9) -0.00440(11) -0.00611(10)
Sb5 0.03168(17) 0.00941(12) 0.01171(14) 0.00163(9) -0.00492(11) -0.00710(10)
Ge1 0.0207(2) 0.00539(19) 0.0111(2) 0.00194(16) -0.00716(18) -0.00208(16)
Ge2 0.0162(2) 0.0107(2) 0.0098(2) -0.00087(16) -0.00406(18) -0.00073(17)
Ge3 0.0235(3) 0.00542(19) 0.0098(2) 0.00125(16) -0.00509(19) -0.00223(17)
S1 0.0176(5) 0.0135(4) 0.0096(5) 0.0010(3) -0.0041(4) -0.0038(3)
S2 0.0179(5) 0.0065(4) 0.0167(5) 0.0008(3) -0.0055(4) -0.0017(3)
S3 0.0338(6) 0.0143(5) 0.0129(5) -0.0033(4) -0.0105(4) 0.0074(4)
S4 0.0235(6) 0.0097(4) 0.0478(8) 0.0118(5) -0.0151(5) -0.0073(4)
S5 0.0231(5) 0.0085(4) 0.0165(5) 0.0017(4) -0.0067(4) -0.0030(4)
S6 0.0188(5) 0.0119(4) 0.0108(5) -0.0014(3) -0.0014(4) -0.0052(3)
S7 0.0182(5) 0.0118(4) 0.0144(5) 0.0035(4) -0.0066(4) -0.0021(3)
S8 0.0196(5) 0.0125(4) 0.0150(5) 0.0012(4) -0.0077(4) -0.0004(4)
S9 0.0190(5) 0.0112(4) 0.0182(5) 0.0027(4) -0.0028(4) -0.0016(4)
S10 0.0583(8) 0.0068(4) 0.0238(6) 0.0009(4) -0.0252(6) -0.0029(4)
S11 0.0273(6) 0.0113(4) 0.0105(5) 0.0012(3) -0.0032(4) -0.0071(4)
S12 0.0193(5) 0.0171(5) 0.0108(5) -0.0010(4) -0.0018(4) -0.0016(4)
S13 0.0164(5) 0.0134(4) 0.0099(5) -0.0006(3) -0.0049(4) -0.0003(3)
S14 0.0551(8) 0.0068(4) 0.0192(6) -0.0020(4) -0.0189(5) 0.0063(4)
S15 0.0204(5) 0.0124(4) 0.0127(5) 0.0014(3) -0.0063(4) -0.0034(4)
N1 0.022(2) 0.028(2) 0.035(3) -0.0133(18) -0.0094(18) 0.0033(16)
C1 0.016(2) 0.029(3) 0.048(3) -0.020(2) -0.004(2) 0.0019(19)
C2 0.019(2) 0.031(3) 0.055(4) -0.008(3) -0.010(2) 0.005(2)
C3 0.034(4) 0.037(3) 0.092(6) 0.007(4) -0.004(4) -0.001(3)
C4 0.024(3) 0.056(4) 0.034(3) -0.016(3) -0.013(2) 0.014(2)
C5 0.036(3) 0.054(4) 0.028(3) -0.005(3) 0.010(3) 0.001(3)
C6 0.027(3) 0.119(8) 0.055(5) 0.019(5) -0.013(3) -0.031(4)
C7 0.091(6) 0.020(3) 0.045(4) 0.014(2) -0.047(4) -0.018(3)
C8 0.091(6) 0.021(3) 0.031(3) -0.001(2) -0.021(3) -0.014(3)
C9 0.169(12) 0.030(3) 0.040(4) -0.012(3) -0.027(6) -0.003(5)
N2 0.045(3) 0.039(3) 0.048(3) 0.027(2) -0.030(3) -0.022(2)
C10 0.044(5) 0.040(5) 0.104(8) 0.042(5) -0.039(5) -0.014(4)
C11 0.073(6) 0.025(4) 0.064(6) 0.003(4) -0.022(5) -0.019(4)
C12 0.039(6) 0.054(6) 0.082(9) -0.009(6) -0.019(6) 0.002(5)
C10B 0.063(8) 0.063(8) 0.087(9) 0.027(7) -0.026(7) -0.008(7)
C11B 0.049(8) 0.028(7) 0.074(10) 0.018(7) -0.035(8) -0.015(7)
C12B 0.041(11) 0.054(11) 0.082(14) 0.004(12) -0.046(11) -0.007(9)
N3 0.044(5) 0.075(6) 0.072(6) -0.012(5) -0.009(5) -0.007(5)
C13 0.039(5) 0.071(6) 0.080(6) 0.000(6) -0.012(5) -0.009(6)
C14 0.030(5) 0.063(6) 0.062(6) -0.011(5) -0.010(5) -0.008(5)
C15 0.038(8) 0.057(8) 0.077(10) 0.010(8) -0.016(7) -0.016(6)
C16 0.044(5) 0.063(6) 0.075(6) 0.000(6) -0.010(5) 0.000(5)
C17 0.056(7) 0.078(7) 0.069(7) -0.004(7) -0.004(6) 0.008(6)
C18 0.065(10) 0.087(11) 0.080(13) -0.003(11) -0.001(11) 0.007(9)
O1 0.048(6) 0.076(7) 0.092(8) -0.015(6) -0.016(6) 0.002(5)
C19 0.052(8) 0.123(10) 0.095(10) -0.028(10) -0.014(8) -0.012(8)
C20 0.049(9) 0.127(13) 0.108(14) -0.004(13) -0.022(10) -0.046(9)
N3B 0.032(5) 0.059(6) 0.063(5) -0.024(5) -0.013(4) -0.003(4)
C13B 0.035(5) 0.057(6) 0.079(6) 0.006(6) -0.013(5) 0.000(5)
C14B 0.036(5) 0.060(6) 0.066(6) -0.011(6) -0.010(5) -0.009(5)
C15B 0.028(7) 0.058(8) 0.059(9) -0.011(7) 0.002(6) -0.011(6)
C16B 0.037(5) 0.065(6) 0.067(6) -0.013(5) -0.008(5) 0.001(5)
C17B 0.047(6) 0.058(6) 0.072(6) -0.008(6) -0.002(5) 0.001(5)
C18B 0.057(10) 0.088(11) 0.079(12) -0.025(10) 0.016(10) -0.004(9)

loop_
_atom_type_symbol
_atom_type_description
_atom_type_scat_dispersion_real
_atom_type_scat_dispersion_imag
_atom_type_scat_source
C C 0.0181 0.0091 'International Tables Vol C Tables 4.2.6.8 and 6.1.1.4'
H H 0.0000 0.0000 'International Tables Vol C Tables 4.2.6.8 and 6.1.1.4'
Ge Ge -1.0885 0.8855 'International Tables Vol C Tables 4.2.6.8 and 6.1.1.4'
N N 0.0311 0.0180 'International Tables Vol C Tables 4.2.6.8 and 6.1.1.4'
O O 0.0492 0.0322 'International Tables Vol C Tables 4.2.6.8 and 6.1.1.4'
S S 0.3331 0.5567 'International Tables Vol C Tables 4.2.6.8 and 6.1.1.4'
Sb Sb -0.0562 5.8946 'International Tables Vol C Tables 4.2.6.8 and 6.1.1.4'

loop_
_geom_angle_atom_site_label_1
_geom_angle_atom_site_label_2
_geom_angle_atom_site_label_3
_geom_angle
_geom_angle_site_symmetry_1
_geom_angle_site_symmetry_3
S6 Sb1 S5 96.62(4) . .
S6 Sb1 S1 87.76(3) . .
S5 Sb1 S1 88.36(4) . .
S6 Sb2 S7 97.74(4) 2_766 .
S6 Sb2 S2 87.31(3) 2_766 .
S7 Sb2 S2 83.89(3) . .
S3 Sb3 S13 90.94(3) . 2_765
S3 Sb3 S8 91.45(4) . .
S13 Sb3 S8 88.98(3) 2_765 .
S3 Sb3 S12 96.53(4) . 2_765
S13 Sb3 S12 80.52(3) 2_765 2_765
S8 Sb3 S12 166.87(3) . 2_765
S9 Sb4 S10 96.58(4) . .
S9 Sb4 S4 85.71(4) . .
S10 Sb4 S4 83.30(4) . .
S9 Sb4 S9 86.74(4) . 2_756
S10 Sb4 S9 87.52(4) . 2_756
S4 Sb4 S9 167.36(3) . 2_756
S5 Sb5 S10 93.62(4) . 2_756
S5 Sb5 S14 94.21(4) . 2_766
S10 Sb5 S14 82.37(4) 2_756 2_766
S5 Sb5 S9 86.62(3) . .
S10 Sb5 S9 84.56(4) 2_756 .
S14 Sb5 S9 166.93(3) 2_766 .
S4 Ge1 S2 108.03(5) . .
S4 Ge1 S1 113.57(5) . .
S2 Ge1 S1 108.06(4) . .
S4 Ge1 S3 113.96(5) . .
S2 Ge1 S3 109.17(4) . .
S1 Ge1 S3 103.84(5) . .
S12 Ge2 S8 115.19(4) . .
S12 Ge2 S11 103.64(4) . .
S8 Ge2 S11 113.73(4) . .
S12 Ge2 S13 101.33(4) . .
S8 Ge2 S13 109.16(4) . .
S11 Ge2 S13 113.15(4) . .
S15 Ge3 S14 112.16(5) . .
S15 Ge3 S7 107.30(4) . .
S14 Ge3 S7 110.12(5) . .
S15 Ge3 S11 112.84(5) . .
S14 Ge3 S11 105.30(5) . .
S7 Ge3 S11 109.11(4) . .
Ge1 S1 Sb1 98.23(4) . .
Ge1 S2 Sb2 96.26(4) . .
Ge1 S3 Sb3 97.45(4) . .
Ge1 S4 Sb4 97.47(5) . .
Sb5 S5 Sb1 102.84(4) . .
Sb1 S6 Sb2 100.58(4) . 2_766
Ge3 S7 Sb2 91.73(4) . .
Ge2 S8 Sb3 94.71(4) . .
Sb4 S9 Sb4 93.25(4) . 2_756
Sb4 S9 Sb5 103.63(4) . .
Sb4 S9 Sb5 84.77(3) 2_756 .
Sb5 S10 Sb4 102.23(5) 2_756 .
Ge2 S11 Ge3 105.00(4) . .
Ge2 S12 Sb3 82.85(4) . 2_765
Ge2 S13 Sb3 89.45(4) . 2_765
Ge3 S14 Sb5 94.81(5) . 2_766
C4 N1 C1 114.2(4) . .
C4 N1 H1A 108.7 . .
C1 N1 H1A 108.7 . .
C4 N1 H1B 108.7 . .
C1 N1 H1B 108.7 . .
H1A N1 H1B 107.6 . .
N1 C1 C2 111.5(4) . .
N1 C1 H1C 109.3 . .
C2 C1 H1C 109.3 . .
N1 C1 H1D 109.3 . .
C2 C1 H1D 109.3 . .
H1C C1 H1D 108.0 . .
C1 C2 C3 110.4(6) . .
C1 C2 H2A 109.6 . .
C3 C2 H2A 109.6 . .
C1 C2 H2B 109.6 . .
C3 C2 H2B 109.6 . .
H2A C2 H2B 108.1 . .
C2 C3 H3A 109.5 . .
C2 C3 H3B 109.5 . .
H3A C3 H3B 109.5 . .
C2 C3 H3C 109.5 . .
H3A C3 H3C 109.5 . .
H3B C3 H3C 109.5 . .
N1 C4 C5 112.6(5) . .
N1 C4 H4A 109.1 . .
C5 C4 H4A 109.1 . .
N1 C4 H4B 109.1 . .
C5 C4 H4B 109.1 . .
H4A C4 H4B 107.8 . .
C4 C5 C6 112.4(6) . .
C4 C5 H5A 109.1 . .
C6 C5 H5A 109.1 . .
C4 C5 H5B 109.1 . .
C6 C5 H5B 109.1 . .
H5A C5 H5B 107.9 . .
C5 C6 H6A 109.5 . .
C5 C6 H6B 109.5 . .
H6A C6 H6B 109.5 . .
C5 C6 H6C 109.5 . .
H6A C6 H6C 109.5 . .
H6B C6 H6C 109.5 . .
C8 C7 N2 112.0(5) . .
C8 C7 H7A 109.2 . .
N2 C7 H7A 109.2 . .
C8 C7 H7B 109.2 . .
N2 C7 H7B 109.2 . .
H7A C7 H7B 107.9 . .
C7 C8 C9 110.0(6) . .
C7 C8 H8A 109.7 . .
C9 C8 H8A 109.7 . .
C7 C8 H8B 109.7 . .
C9 C8 H8B 109.7 . .
H8A C8 H8B 108.2 . .
C8 C9 H9A 109.5 . .
C8 C9 H9B 109.5 . .
H9A C9 H9B 109.5 . .
C8 C9 H9C 109.5 . .
H9A C9 H9C 109.5 . .
H9B C9 H9C 109.5 . .
C10B N2 C10 14.8(11) . .
C10B N2 C7 112.3(8) . .
C10 N2 C7 108.4(5) . .
C10B N2 H2C 95.5 . .
C10 N2 H2C 110.0 . .
C7 N2 H2C 110.0 . .
C10B N2 H2D 119.4 . .
C10 N2 H2D 110.0 . .
C7 N2 H2D 110.0 . .
H2C N2 H2D 108.4 . .
C10B N2 H2E 109.1 . .
C10 N2 H2E 123.1 . .
C7 N2 H2E 109.1 . .
H2C N2 H2E 15.2 . .
H2D N2 H2E 95.3 . .
C10B N2 H2F 109.3 . .
C10 N2 H2F 98.4 . .
C7 N2 H2F 109.0 . .
H2C N2 H2F 120.1 . .
H2D N2 H2F 13.5 . .
H2E N2 H2F 107.8 . .
C11 C10 N2 112.4(8) . .
C11 C10 H10A 109.1 . .
N2 C10 H10A 109.1 . .
C11 C10 H10B 109.1 . .
N2 C10 H10B 109.1 . .
H10A C10 H10B 107.9 . .
C10 C11 C12 111.0(7) . .
C10 C11 H11A 109.4 . .
C12 C11 H11A 109.4 . .
C10 C11 H11B 109.4 . .
C12 C11 H11B 109.4 . .
H11A C11 H11B 108.0 . .
N2 C10B C11B 121.6(17) . .
N2 C10B H10C 106.9 . .
C11B C10B H10C 106.9 . .
N2 C10B H10D 106.9 . .
C11B C10B H10D 106.9 . .
H10C C10B H10D 106.7 . .
C10B C11B C12B 122.3(17) . .
C10B C11B H11C 106.7 . .
C12B C11B H11C 106.7 . .
C10B C11B H11D 106.7 . .
C12B C11B H11D 106.7 . .
H11C C11B H11D 106.6 . .
C11B C12B H12D 109.5 . .
C11B C12B H12E 109.5 . .
H12D C12B H12E 109.5 . .
C11B C12B H12F 109.5 . .
H12D C12B H12F 109.5 . .
H12E C12B H12F 109.5 . .
C13 N3 C16 116.4(9) . .
C13 N3 H3D 108.2 . .
C16 N3 H3D 108.2 . .
C13 N3 H3E 108.2 . .
C16 N3 H3E 108.2 . .
H3D N3 H3E 107.3 . .
C14 C13 N3 112.9(12) . .
C14 C13 H13A 109.0 . .
N3 C13 H13A 109.0 . .
C14 C13 H13B 109.0 . .
N3 C13 H13B 109.0 . .
H13A C13 H13B 107.8 . .
C15 C14 C13 112.9(9) . .
C15 C14 H14A 109.0 . .
C13 C14 H14A 109.0 . .
C15 C14 H14B 109.0 . .
C13 C14 H14B 109.0 . .
H14A C14 H14B 107.8 . .
N3 C16 C17 112.4(13) . .
N3 C16 H16A 109.1 . .
C17 C16 H16A 109.1 . .
N3 C16 H16B 109.1 . .
C17 C16 H16B 109.1 . .
H16A C16 H16B 107.9 . .
C18 C17 C16 110.3(9) . .
C18 C17 H17A 109.6 . .
C16 C17 H17A 109.6 . .
C18 C17 H17B 109.6 . .
C16 C17 H17B 109.6 . .
H17A C17 H17B 108.1 . .
C19 O1 H1E 109.5 . .
C20 C19 C20 90(3) 2_676 .
C20 C19 O1 166(4) 2_676 .
C20 C19 O1 105(2) . .
C20 C19 C19 50.2(17) 2_676 2_676
C20 C19 C19 39.3(15) . 2_676
O1 C19 C19 144(3) . 2_676
C20 C19 H19A 59.5 2_676 .
C20 C19 H19A 107.0 . .
O1 C19 H19A 112.5 . .
C19 C19 H19A 84.4 2_676 .
C20 C19 H19B 64.0 2_676 .
C20 C19 H19B 107.1 . .
O1 C19 H19B 113.0 . .
C19 C19 H19B 87.0 2_676 .
H19A C19 H19B 112.1 . .
C19 C20 C19 90(3) 2_676 .
C19 C20 C20 50.8(19) 2_676 2_676
C19 C20 C20 39.7(14) . 2_676
C19 C20 H20A 36.7 2_676 .
C19 C20 H20A 127.1 . .
C20 C20 H20A 87.4 2_676 .
C19 C20 H20B 121.0 2_676 .
C19 C20 H20B 100.1 . .
C20 C20 H20B 117.7 2_676 .
H20A C20 H20B 109.5 . .
C19 C20 H20C 125.6 2_676 .
C19 C20 H20C 100.0 . .
C20 C20 H20C 120.4 2_676 .
H20A C20 H20C 109.5 . .
H20B C20 H20C 109.5 . .
C13B N3B C16B 114.8(9) . .
C13B N3B H3BA 108.6 . .
C16B N3B H3BA 108.6 . .
C13B N3B H3BB 108.6 . .
C16B N3B H3BB 108.6 . .
H3BA N3B H3BB 107.6 . .
N3B C13B C14B 99.6(11) . .
N3B C13B H13C 111.9 . .
C14B C13B H13C 111.9 . .
N3B C13B H13D 111.9 . .
C14B C13B H13D 111.9 . .
H13C C13B H13D 109.6 . .
C15B C14B C13B 110.0(9) . .
C15B C14B H14C 109.7 . .
C13B C14B H14C 109.7 . .
C15B C14B H14D 109.7 . .
C13B C14B H14D 109.7 . .
H14C C14B H14D 108.2 . .
C14B C15B H15D 109.5 . .
C14B C15B H15E 109.5 . .
H15D C15B H15E 109.5 . .
C14B C15B H15F 109.5 . .
H15D C15B H15F 109.5 . .
H15E C15B H15F 109.5 . .
N3B C16B C17B 112.4(12) . .
N3B C16B H16C 109.1 . .
C17B C16B H16C 109.1 . .
N3B C16B H16D 109.1 . .
C17B C16B H16D 109.1 . .
H16C C16B H16D 107.9 . .
C18B C17B C16B 109.8(9) . .
C18B C17B H17C 109.7 . .
C16B C17B H17C 109.7 . .
C18B C17B H17D 109.7 . .
C16B C17B H17D 109.7 . .
H17C C17B H17D 108.2 . .
C17B C18B H18D 109.5 . .
C17B C18B H18E 109.5 . .
H18D C18B H18E 109.5 . .
C17B C18B H18F 109.5 . .
H18D C18B H18F 109.5 . .
H18E C18B H18F 109.5 . .

loop_
_geom_bond_atom_site_label_1
_geom_bond_atom_site_label_2
_geom_bond_distance
_geom_bond_site_symmetry_2
Sb1 S6 2.4358(10) .
Sb1 S5 2.4578(10) .
Sb1 S1 2.4898(10) .
Sb2 S6 2.4564(10) 2_766
Sb2 S7 2.4819(10) .
Sb2 S2 2.5254(10) .
Sb3 S3 2.4802(11) .
Sb3 S13 2.4930(10) 2_765
Sb3 S8 2.6970(11) .
Sb3 S12 2.8015(11) 2_765
Sb4 S9 2.4059(11) .
Sb4 S10 2.4877(12) .
Sb4 S4 2.6692(12) .
Sb4 S9 2.7621(11) 2_756
Sb5 S5 2.4451(11) .
Sb5 S10 2.4464(12) 2_756
Sb5 S14 2.5738(13) 2_766
Sb5 S9 2.9322(12) .
Ge1 S4 2.1679(11) .
Ge1 S2 2.2203(10) .
Ge1 S1 2.2228(12) .
Ge1 S3 2.2280(12) .
Ge2 S12 2.1931(11) .
Ge2 S8 2.1955(11) .
Ge2 S11 2.2254(11) .
Ge2 S13 2.2408(11) .
Ge3 S15 2.1749(12) .
Ge3 S14 2.2035(11) .
Ge3 S7 2.2292(11) .
Ge3 S11 2.2416(11) .
S6 Sb2 2.4563(10) 2_766
S9 Sb4 2.7621(11) 2_756
S10 Sb5 2.4464(12) 2_756
S12 Sb3 2.8016(11) 2_765
S13 Sb3 2.4930(10) 2_765
S14 Sb5 2.5738(13) 2_766
N1 C4 1.494(7) .
N1 C1 1.495(7) .
N1 H1A 0.9200 .
N1 H1B 0.9200 .
C1 C2 1.517(9) .
C1 H1C 0.9900 .
C1 H1D 0.9900 .
C2 C3 1.526(8) .
C2 H2A 0.9900 .
C2 H2B 0.9900 .
C3 H3A 0.9800 .
C3 H3B 0.9800 .
C3 H3C 0.9800 .
C4 C5 1.507(9) .
C4 H4A 0.9900 .
C4 H4B 0.9900 .
C5 C6 1.535(10) .
C5 H5A 0.9900 .
C5 H5B 0.9900 .
C6 H6A 0.9800 .
C6 H6B 0.9800 .
C6 H6C 0.9800 .
C7 C8 1.475(10) .
C7 N2 1.549(9) .
C7 H7A 0.9900 .
C7 H7B 0.9900 .
C8 C9 1.540(11) .
C8 H8A 0.9900 .
C8 H8B 0.9900 .
C9 H9A 0.9800 .
C9 H9B 0.9800 .
C9 H9C 0.9800 .
N2 C10B 1.481(9) .
N2 C10 1.502(8) .
N2 H2C 0.9200 .
N2 H2D 0.9200 .
N2 H2E 0.9000 .
N2 H2F 0.9000 .
C10 C11 1.471(8) .
C10 H10A 0.9900 .
C10 H10B 0.9900 .
C11 C12 1.507(8) .
C11 H11A 0.9900 .
C11 H11B 0.9900 .
C12 H12A 0.9800 .
C12 H12B 0.9800 .
C12 H12C 0.9800 .
C10B C11B 1.492(9) .
C10B H10C 0.9900 .
C10B H10D 0.9900 .
C11B C12B 1.495(9) .
C11B H11C 0.9900 .
C11B H11D 0.9900 .
C12B H12D 0.9800 .
C12B H12E 0.9800 .
C12B H12F 0.9800 .
N3 C13 1.484(9) .
N3 C16 1.490(9) .
N3 H3D 0.9200 .
N3 H3E 0.9200 .
C13 C14 1.483(9) .
C13 H13A 0.9900 .
C13 H13B 0.9900 .
C14 C15 1.481(9) .
C14 H14A 0.9900 .
C14 H14B 0.9900 .
C15 H15A 0.9800 .
C15 H15B 0.9800 .
C15 H15C 0.9800 .
C16 C17 1.500(9) .
C16 H16A 0.9900 .
C16 H16B 0.9900 .
C17 C18 1.498(9) .
C17 H17A 0.9900 .
C17 H17B 0.9900 .
C18 H18A 0.9800 .
C18 H18B 0.9800 .
C18 H18C 0.9800 .
O1 C19 1.386(9) .
O1 H1E 0.8400 .
C19 C20 1.08(3) 2_676
C19 C20 1.31(3) .
C19 C19 1.70(4) 2_676
C19 H19A 0.9600 .
C19 H19B 0.9599 .
C20 C19 1.08(3) 2_676
C20 C20 1.69(5) 2_676
C20 H20A 0.9600 .
C20 H20B 0.9600 .
C20 H20C 0.9601 .
N3B C13B 1.483(9) .
N3B C16B 1.499(9) .
N3B H3BA 0.9200 .
N3B H3BB 0.9200 .
C13B C14B 1.502(9) .
C13B H13C 0.9900 .
C13B H13D 0.9900 .
C14B C15B 1.493(9) .
C14B H14C 0.9900 .
C14B H14D 0.9900 .
C15B H15D 0.9800 .
C15B H15E 0.9800 .
C15B H15F 0.9800 .
C16B C17B 1.501(9) .
C16B H16C 0.9900 .
C16B H16D 0.9900 .
C17B C18B 1.500(9) .
C17B H17C 0.9900 .
C17B H17D 0.9900 .
C18B H18D 0.9800 .
C18B H18E 0.9800 .
C18B H18F 0.9800 .

loop_
_geom_hbond_atom_site_label_D
_geom_hbond_atom_site_label_H
_geom_hbond_atom_site_label_A
_geom_hbond_distance_DH
_geom_hbond_distance_HA
_geom_hbond_distance_DA
_geom_hbond_angle_DHA
_geom_hbond_site_symmetry_A
N1 H1A S8 0.91 2.36 3.271(5) 175.4 1_455
N1 H1B S12 0.91 2.44 3.308(4) 159.5 2_765
C2 H2B S13 0.99 2.91 3.525(6) 121.4 .
C4 H4A S15 0.99 2.87 3.789(6) 155.2 1_455
C4 H4B S2 0.99 2.78 3.694(6) 153.3 .
C5 H5A S12 0.99 2.73 3.588(6) 145.3 2_765
C5 H5B S1 0.99 3.03 3.666(7) 123.5 1_455
C7 H7A S14 0.99 2.76 3.732(5) 169.1 1_545
C7 H7B S11 0.99 2.82 3.612(6) 137.5 2_765
N2 H2C S10 0.91 2.55 3.306(5) 141.4 .
N2 H2F S12 0.91 2.47 3.379(5) 172.1 2_765
N2 H2C S10 0.91 2.55 3.306(5) 141.4 .
N2 H2F S12 0.91 2.47 3.379(5) 172.1 2_765
N3 H3D S7 0.91 2.77 3.683(17) 176.4 .
N3 H3E O1 0.91 1.96 2.74(2) 142.7 .
C13 H13B O1 0.99 2.65 3.143(18) 110.6 .
C14 H14A S4 0.99 2.58 3.521(16) 159.2 2_666
O1 H1E S5 0.84 2.89 3.478(13) 128.5 2_766
O1 H1E N3 0.84 2.09 2.74(2) 133.8 .
C20 H20A O1 0.96 1.67 2.45(3) 135.2 2_676
N3B H3BA S7 0.91 2.45 3.252(13) 147.7 .
N3B H3BB S5 0.91 2.84 3.493(12) 129.4 2_766
C16B H16D S7 0.99 2.92 3.461(13) 115.4 .

loop_
_geom_torsion_atom_site_label_1
_geom_torsion_atom_site_label_2
_geom_torsion_atom_site_label_3
_geom_torsion_atom_site_label_4
_geom_torsion
_geom_torsion_site_symmetry_1
_geom_torsion_site_symmetry_4
S4 Ge1 S1 Sb1 -42.90(6) . .
S2 Ge1 S1 Sb1 76.93(4) . .
S3 Ge1 S1 Sb1 -167.22(4) . .
S6 Sb1 S1 Ge1 -150.07(4) . .
S5 Sb1 S1 Ge1 113.24(4) . .
S4 Ge1 S2 Sb2 152.46(5) . .
S1 Ge1 S2 Sb2 29.20(5) . .
S3 Ge1 S2 Sb2 -83.11(5) . .
S6 Sb2 S2 Ge1 -114.44(4) 2_766 .
S7 Sb2 S2 Ge1 147.48(4) . .
S4 Ge1 S3 Sb3 120.36(5) . .
S2 Ge1 S3 Sb3 -0.51(6) . .
S1 Ge1 S3 Sb3 -115.58(4) . .
S13 Sb3 S3 Ge1 -173.23(4) 2_765 .
S8 Sb3 S3 Ge1 97.78(4) . .
S12 Sb3 S3 Ge1 -92.66(4) 2_765 .
S2 Ge1 S4 Sb4 -166.08(4) . .
S1 Ge1 S4 Sb4 -46.23(6) . .
S3 Ge1 S4 Sb4 72.41(6) . .
S9 Sb4 S4 Ge1 148.46(6) . .
S10 Sb4 S4 Ge1 -114.39(6) . .
S9 Sb4 S4 Ge1 -158.03(16) 2_756 .
S10 Sb5 S5 Sb1 170.69(4) 2_756 .
S14 Sb5 S5 Sb1 -106.70(4) 2_766 .
S9 Sb5 S5 Sb1 86.37(4) . .
S6 Sb1 S5 Sb5 121.52(4) . .
S1 Sb1 S5 Sb5 -150.93(4) . .
S5 Sb1 S6 Sb2 -104.50(4) . 2_766
S1 Sb1 S6 Sb2 167.41(4) . 2_766
S15 Ge3 S7 Sb2 -11.19(5) . .
S14 Ge3 S7 Sb2 -133.53(4) . .
S11 Ge3 S7 Sb2 111.37(4) . .
S6 Sb2 S7 Ge3 96.67(4) 2_766 .
S2 Sb2 S7 Ge3 -176.90(4) . .
S12 Ge2 S8 Sb3 -109.25(4) . .
S11 Ge2 S8 Sb3 131.31(4) . .
S13 Ge2 S8 Sb3 3.91(5) . .
S3 Sb3 S8 Ge2 170.91(4) . .
S13 Sb3 S8 Ge2 80.00(4) 2_765 .
S12 Sb3 S8 Ge2 43.35(15) 2_765 .
S10 Sb4 S9 Sb4 87.12(4) . 2_756
S4 Sb4 S9 Sb4 169.85(4) . 2_756
S9 Sb4 S9 Sb4 0.0 2_756 2_756
S10 Sb4 S9 Sb5 172.52(4) . .
S4 Sb4 S9 Sb5 -104.74(4) . .
S9 Sb4 S9 Sb5 85.40(4) 2_756 .
S5 Sb5 S9 Sb4 8.68(4) . .
S10 Sb5 S9 Sb4 -85.29(5) 2_756 .
S14 Sb5 S9 Sb4 -85.39(17) 2_766 .
S5 Sb5 S9 Sb4 100.77(3) . 2_756
S10 Sb5 S9 Sb4 6.80(4) 2_756 2_756
S14 Sb5 S9 Sb4 6.70(18) 2_766 2_756
S9 Sb4 S10 Sb5 -94.59(5) . 2_756
S4 Sb4 S10 Sb5 -179.46(5) . 2_756
S9 Sb4 S10 Sb5 -8.15(5) 2_756 2_756
S12 Ge2 S11 Ge3 -175.12(5) . .
S8 Ge2 S11 Ge3 -49.30(6) . .
S13 Ge2 S11 Ge3 76.00(6) . .
S15 Ge3 S11 Ge2 92.55(5) . .
S14 Ge3 S11 Ge2 -144.80(5) . .
S7 Ge3 S11 Ge2 -26.62(6) . .
S8 Ge2 S12 Sb3 98.81(4) . 2_765
S11 Ge2 S12 Sb3 -136.31(4) . 2_765
S13 Ge2 S12 Sb3 -18.85(4) . 2_765
S12 Ge2 S13 Sb3 21.11(4) . 2_765
S8 Ge2 S13 Sb3 -100.84(4) . 2_765
S11 Ge2 S13 Sb3 131.43(4) . 2_765
S15 Ge3 S14 Sb5 2.46(6) . 2_766
S7 Ge3 S14 Sb5 121.88(5) . 2_766
S11 Ge3 S14 Sb5 -120.63(5) . 2_766
C4 N1 C1 C2 178.4(4) . .
N1 C1 C2 C3 178.0(5) . .
C1 N1 C4 C5 178.9(5) . .
N1 C4 C5 C6 175.4(5) . .
N2 C7 C8 C9 -179.3(5) . .
C8 C7 N2 C10B -165.5(11) . .
C8 C7 N2 C10 179.2(6) . .
C10B N2 C10 C11 65(3) . .
C7 N2 C10 C11 172.7(7) . .
N2 C10 C11 C12 178.8(9) . .
C10 N2 C10B C11B -21(3) . .
C7 N2 C10B C11B -98.6(19) . .
N2 C10B C11B C12B -160(2) . .
C16 N3 C13 C14 39(2) . .
N3 C13 C14 C15 90.0(18) . .
C13 N3 C16 C17 168.8(16) . .
N3 C16 C17 C18 -176.0(18) . .
C20 C19 C20 C19 0.000(4) 2_676 2_676
O1 C19 C20 C19 -177(3) . 2_676
O1 C19 C20 C20 -177(3) . 2_676
C19 C19 C20 C20 0.000(14) 2_676 2_676
C16B N3B C13B C14B 62.4(16) . .
N3B C13B C14B C15B 154.3(13) . .
C13B N3B C16B C17B 83.9(16) . .
N3B C16B C17B C18B 177.8(15) . .
